data_4517727
loop_
_publ_author_name
'Ma, Wen'
'Hu, Bing'
'Li, Ji-Long'
'Zhang, Zhi-Zhuan'
'Zeng, Xi'
'Jin, Jiance'
'Li, Zhong'
'Zheng, Shou-Tian'
'Feng, Mei-Ling'
'Huang, Xiao-Ying'

_publ_section_title
;
 The Uptake of Hazardous Metal Ions into a High-nuclearity Cluster Based
 Compound with Structural Transformation and Proton Conduction.
;
_journal_name_full 'ACS applied materials &amp; interfaces'
_journal_paper_doi 10.1021/acsami.0c06082
_journal_year 2020
_chemical_absolute_configuration ad
_chemical_formula_sum 'C48 H118 Cd7 O138 Sb24'
_chemical_formula_weight 6612.22
_space_group_crystal_system hexagonal
_space_group_IT_number 173
_space_group_name_Hall 'P 6c'
_space_group_name_H-M_alt 'P 63'
_atom_sites_solution_hydrogens mixed
_audit_creation_method SHELXL-2018/3
_cell_angle_alpha 90
_cell_angle_beta 90
_cell_angle_gamma 120
_cell_formula_units_Z 4
_cell_length_a 24.7997(5)
_cell_length_b 24.7997(5)
_cell_length_c 31.9951(14)
_cell_measurement_reflns_used 11727
_cell_measurement_temperature 100(2)
_cell_measurement_theta_max 27.0980
_cell_measurement_theta_min 3.8230
_cell_volume 17041.5(9)
_computing_structure_refinement 'SHELXL-2018/3 (Sheldrick, 2018)'
_diffrn_ambient_temperature 100(2)
_diffrn_measured_fraction_theta_full 0.997
_diffrn_measured_fraction_theta_max 0.878
_diffrn_measurement_device_type 'SuperNova, Dual, Cu at zero, Atlas'
_diffrn_radiation_type MoK\a
_diffrn_radiation_wavelength 0.71073
_diffrn_reflns_av_R_equivalents 0.0865
_diffrn_reflns_av_unetI/netI 0.1215
_diffrn_reflns_Laue_measured_fraction_full 0.997
_diffrn_reflns_Laue_measured_fraction_max 0.878
_diffrn_reflns_limit_h_max 30
_diffrn_reflns_limit_h_min -28
_diffrn_reflns_limit_k_max 28
_diffrn_reflns_limit_k_min -32
_diffrn_reflns_limit_l_max 43
_diffrn_reflns_limit_l_min -36
_diffrn_reflns_number 51737
_diffrn_reflns_point_group_measured_fraction_full 0.928
_diffrn_reflns_point_group_measured_fraction_max 0.754
_diffrn_reflns_theta_full 25.242
_diffrn_reflns_theta_max 29.087
_diffrn_reflns_theta_min 3.427
_diffrn_source 'micro-focus sealed X-ray tube'
_exptl_absorpt_coefficient_mu 4.700
_exptl_absorpt_correction_T_max 1.00000
_exptl_absorpt_correction_T_min 0.30146
_exptl_absorpt_correction_type multi-scan
_exptl_absorpt_process_details
;
CrysAlisPro 1.171.38.43f (Rigaku Oxford Diffraction, 2015)
Empirical absorption correction using spherical harmonics,
 implemented in SCALE3 ABSPACK scaling algorithm.
;
_exptl_crystal_colour colorless
_exptl_crystal_density_diffrn 2.577
_exptl_crystal_description sheet
_exptl_crystal_F_000 12280
_exptl_crystal_size_max 0.230
_exptl_crystal_size_mid 0.230
_exptl_crystal_size_min 0.050
_refine_diff_density_max 1.757
_refine_diff_density_min -1.321
_refine_diff_density_rms 0.208
_refine_ls_abs_structure_details
;
 Flack x determined using 5606 quotients [(I+)-(I-)]/[(I+)+(I-)]
 (Parsons, Flack and Wagner, Acta Cryst. B69 (2013) 249-259).
;
_refine_ls_abs_structure_Flack 0.05(3)
_refine_ls_extinction_coef 0.000119(15)
_refine_ls_extinction_expression Fc^*^=kFc[1+0.001xFc^2^\l^3^/sin(2\q)]^-1/4^
_refine_ls_extinction_method 'SHELXL-2018/3 (Sheldrick 2018)'
_refine_ls_goodness_of_fit_ref 1.006
_refine_ls_hydrogen_treatment constr
_refine_ls_matrix_type full
_refine_ls_number_parameters 1089
_refine_ls_number_reflns 22968
_refine_ls_number_restraints 1793
_refine_ls_restrained_S_all 0.981
_refine_ls_R_factor_all 0.0841
_refine_ls_R_factor_gt 0.0530
_refine_ls_shift/su_max 0.008
_refine_ls_shift/su_mean 0.000
_refine_ls_structure_factor_coef Fsqd
_refine_ls_weighting_details 'w=1/[\s^2^(Fo^2^)+(0.0400P)^2^+4.0000P] where P=(Fo^2^+2Fc^2^)/3'
_refine_ls_weighting_scheme calc
_refine_ls_wR_factor_gt 0.1084
_refine_ls_wR_factor_ref 0.1276
_reflns_Friedel_coverage 0.687
_reflns_Friedel_fraction_full 0.857
_reflns_Friedel_fraction_max 0.624
_reflns_number_gt 17065
_reflns_number_total 22968
_reflns_threshold_expression 'I > 2\s(I)'
_cod_data_source_file am0c06082_si_001.cif
_cod_data_source_block 1_sq
_cod_original_cell_volume 17041.5(10)
_cod_database_code 4517727
_shelx_shelxl_version_number 2018/3
_shelx_space_group_comment
;
The symmetry employed for this shelxl refinement is uniquely defined
by the following loop, which should always be used as a source of
symmetry information in preference to the above space-group names.
They are only intended as comments.
;
_shelx_estimated_absorpt_t_min 0.411
_shelx_estimated_absorpt_t_max 0.799

loop_
_space_group_symop_operation_xyz
'x, y, z'
'x-y, x, z+1/2'
'-y, x-y, z'
'-x, -y, z+1/2'
'-x+y, -x, z'
'y, -x+y, z+1/2'

loop_
_atom_site_label
_atom_site_type_symbol
_atom_site_fract_x
_atom_site_fract_y
_atom_site_fract_z
_atom_site_U_iso_or_equiv
_atom_site_adp_type
_atom_site_occupancy
_atom_site_site_symmetry_order
_atom_site_calc_flag
_atom_site_refinement_flags_posn
_atom_site_refinement_flags_adp
_atom_site_refinement_flags_occupancy
_atom_site_disorder_assembly
_atom_site_disorder_group
Cd1 Cd 0.28001(17) 0.35822(15) 0.35212(9) 0.0745(10) Uani 1 1 d . . . . .
Cd2 Cd 0.000000 0.000000 0.40566(9) 0.0231(7) Uani 1 3 d S T P . .
Cd3 Cd 0.17104(9) 0.04469(10) 0.42665(6) 0.0295(4) Uani 1 1 d . . . . .
Cd4 Cd 0.62165(13) 0.59183(15) 0.20286(10) 0.0654(8) Uani 1 1 d . . . . .
Cd5 Cd 0.333333 0.666667 0.15635(10) 0.0278(7) Uani 1 3 d S T P . .
Cd6 Cd 0.50354(10) 0.79459(9) 0.13431(6) 0.0286(4) Uani 1 1 d . . . . .
Sb1 Sb -0.01038(11) 0.09356(10) 0.31379(6) 0.0383(5) Uani 1 1 d . . . . .
Sb2 Sb 0.11169(9) 0.14746(8) 0.39029(6) 0.0294(4) Uani 1 1 d . . . . .
Sb3 Sb 0.11252(9) 0.11299(10) 0.49366(5) 0.0313(4) Uani 1 1 d . . . . .
Sb4 Sb 0.16163(10) -0.09276(10) 0.44883(8) 0.0450(5) Uani 1 1 d . . . . .
Sb5 Sb 0.30845(10) 0.03177(10) 0.47081(8) 0.0453(5) Uani 1 1 d . . . . .
Sb6 Sb 0.24115(9) 0.10806(10) 0.53138(6) 0.0385(5) Uani 1 1 d . . . . .
Sb7 Sb 0.25664(11) 0.12540(12) 0.34340(7) 0.0465(5) Uani 1 1 d . . . . .
Sb8 Sb 0.33264(9) 0.18398(10) 0.43888(7) 0.0399(5) Uani 1 1 d . . . . .
Sb9 Sb 0.32750(10) 0.56154(9) 0.24715(5) 0.0323(4) Uani 1 1 d . . . . .
Sb10 Sb 0.44689(9) 0.63308(9) 0.17025(6) 0.0283(4) Uani 1 1 d . . . . .
Sb11 Sb 0.44523(9) 0.66794(10) 0.06733(5) 0.0320(4) Uani 1 1 d . . . . .
Sb12 Sb 0.57274(9) 0.80107(10) 0.02901(6) 0.0365(5) Uani 1 1 d . . . . .
Sb13 Sb 0.66441(9) 0.81790(10) 0.12147(6) 0.0344(5) Uani 1 1 d . . . . .
Sb14 Sb 0.59281(9) 0.80344(10) 0.21832(6) 0.0351(4) Uani 1 1 d . . . . .
Sb15 Sb 0.49231(10) 0.92149(9) 0.11095(6) 0.0358(5) Uani 1 1 d . . . . .
Sb16 Sb 0.63943(9) 0.94490(9) 0.08841(6) 0.0345(4) Uani 1 1 d . . . . .
O1 O 0.1769(15) 0.3222(16) 0.3665(8) 0.097(8) Uani 1 1 d D U . . .
O2 O 0.1939(12) 0.3294(13) 0.3042(7) 0.072(6) Uani 1 1 d D U . . .
O3 O 0.0602(12) 0.2637(10) 0.3619(6) 0.051(6) Uani 1 1 d . U . . .
H3B H 0.021759 0.249861 0.359451 0.076 Uiso 1 1 calc R U . . .
O4 O 0.0676(11) 0.1760(11) 0.3117(7) 0.047(5) Uani 1 1 d . U . . .
O5 O -0.0348(10) 0.1554(9) 0.2752(6) 0.038(4) Uani 1 1 d D U . . .
O6 O -0.0025(18) 0.2532(17) 0.2592(10) 0.113(11) Uani 1 1 d D U . . .
O7 O 0.1743(11) 0.1769(11) 0.5437(6) 0.054(5) Uani 1 1 d D U . . .
O8 O 0.2380(12) 0.2789(13) 0.5544(8) 0.069(7) Uani 1 1 d D U . . .
O9 O 0.1704(9) 0.1905(9) 0.4639(6) 0.036(4) Uani 1 1 d . U . . .
O10 O 0.2915(11) 0.2121(11) 0.4804(7) 0.045(5) Uani 1 1 d . U . . .
O11 O 0.3252(11) 0.2625(11) 0.4068(7) 0.049(5) Uani 1 1 d D U . . .
O12 O 0.2814(13) 0.3219(12) 0.4177(8) 0.065(6) Uani 1 1 d D U . . .
O13 O 0.1599(11) 0.0553(11) 0.5723(6) 0.050(5) Uani 1 1 d D U . . .
O14 O 0.1028(17) -0.0450(17) 0.6019(11) 0.120(12) Uani 1 1 d D U . . .
O15 O 0.2342(9) 0.0249(11) 0.5396(6) 0.041(4) Uani 1 1 d . U . . .
O16 O 0.1350(11) -0.0830(10) 0.5043(6) 0.048(5) Uani 1 1 d . U . . .
O17 O 0.2274(13) -0.0983(14) 0.5012(8) 0.064(6) Uani 1 1 d D U . . .
O18 O 0.2325(17) -0.1076(16) 0.5688(9) 0.094(10) Uani 1 1 d D U . . .
O19 O 0.3192(13) -0.0311(13) 0.4233(8) 0.068(6) Uani 1 1 d D U . . .
O20 O 0.3499(17) -0.0321(17) 0.3584(11) 0.105(10) Uani 1 1 d D U . . .
O21 O 0.3517(11) 0.0854(11) 0.4214(7) 0.051(5) Uani 1 1 d . U . . .
O22 O 0.2858(12) 0.0659(12) 0.3482(7) 0.057(5) Uani 1 1 d . U . . .
O23 O 0.3646(14) 0.1868(15) 0.3522(9) 0.073(7) Uani 1 1 d D U . . .
O24 O 0.4452(13) 0.1776(17) 0.3399(11) 0.101(10) Uani 1 1 d D U . . .
O25 O 0.3027(18) 0.4485(16) 0.3911(10) 0.114(10) Uani 1 1 d . U . . .
H25A H 0.332723 0.488489 0.381034 0.137 Uiso 1 1 calc R U . . .
H25B H 0.281732 0.444697 0.416701 0.137 Uiso 1 1 calc R U . . .
O26 O 0.2837(14) 0.2770(13) 0.3246(9) 0.082(8) Uani 1 1 d . U . . .
H26B H 0.310353 0.283127 0.301544 0.099 Uiso 1 1 calc R U . . .
H26C H 0.258672 0.236557 0.335941 0.099 Uiso 1 1 calc R U . . .
O27 O -0.0552(8) 0.1153(9) 0.3564(5) 0.025(4) Uani 1 1 d . U . . .
O28 O 0.0390(10) 0.0807(9) 0.3589(5) 0.032(4) Uani 1 1 d . U . . .
O29 O 0.0956(8) 0.0792(8) 0.4301(5) 0.023(4) Uani 1 1 d . U . . .
O30 O 0.1736(9) 0.0830(10) 0.4925(5) 0.036(4) Uani 1 1 d . U . . .
O31 O 0.2997(11) 0.1099(11) 0.4804(7) 0.046(5) Uani 1 1 d . U . . .
O32 O 0.2578(10) 0.1303(10) 0.4048(6) 0.037(4) Uani 1 1 d . U . . .
O33 O 0.2258(12) -0.0042(12) 0.4452(7) 0.056(5) Uani 1 1 d . U . . .
O34 O 0.1060(9) -0.0601(9) 0.4267(5) 0.029(4) Uani 1 1 d . U . . .
O35 O 0.3489(12) 0.4205(11) 0.3063(7) 0.060(6) Uani 1 1 d . U . . .
O36 O 0.3091(10) 0.4787(10) 0.2865(6) 0.042(5) Uani 1 1 d . U . . .
O37 O 0.4069(10) 0.5605(11) 0.2501(6) 0.045(5) Uani 1 1 d . U . . .
O38 O 0.3995(13) 0.4718(13) 0.1940(8) 0.064(7) Uani 1 1 d . U . . .
H38A H 0.361406 0.445509 0.195938 0.096 Uiso 1 1 calc R U . . .
O39 O 0.5292(19) 0.509(2) 0.2443(11) 0.136(12) Uani 1 1 d D U . . .
O40 O 0.5123(15) 0.5581(15) 0.1930(9) 0.091(8) Uani 1 1 d D U . . .
O41 O 0.6195(13) 0.6289(11) 0.1376(7) 0.061(6) Uani 1 1 d D U . . .
O42 O 0.6539(11) 0.7282(10) 0.1532(7) 0.049(5) Uani 1 1 d D U . . .
O43 O 0.6236(10) 0.7530(11) 0.0781(6) 0.046(5) Uani 1 1 d . U . . .
O44 O 0.5079(10) 0.6518(9) 0.0947(6) 0.038(4) Uani 1 1 d . U . . .
O45 O 0.5047(10) 0.6671(10) 0.0148(5) 0.037(4) Uani 1 1 d D U . . .
O46 O 0.5687(11) 0.6348(12) -0.0029(7) 0.058(7) Uani 1 1 d D U . . .
O47 O 0.6997(10) 0.8526(11) 0.2085(6) 0.043(5) Uani 1 1 d . U . . .
O48 O 0.7823(12) 0.9405(13) 0.2117(7) 0.064(7) Uani 1 1 d . U . . .
O49 O 0.6172(10) 0.8951(11) 0.2154(6) 0.042(5) Uani 1 1 d . U . . .
O50 O 0.6890(10) 0.9409(10) 0.1372(6) 0.043(5) Uani 1 1 d . U . . .
O51 O 0.6450(10) 1.0198(9) 0.1341(6) 0.042(5) Uani 1 1 d D U . . .
O52 O 0.6686(12) 1.0478(11) 0.2008(7) 0.054(6) Uani 1 1 d D U . . .
O53 O 0.5602(11) 0.9959(11) 0.0612(7) 0.053(5) Uani 1 1 d . U . . .
O54 O 0.5699(14) 1.0149(15) -0.0068(7) 0.076(8) Uani 1 1 d . U . . .
O55 O 0.4637(10) 0.8830(11) 0.0524(6) 0.040(4) Uani 1 1 d . U . . .
O56 O 0.5658(10) 0.8804(10) 0.0216(6) 0.043(5) Uani 1 1 d . U . . .
O57 O 0.4864(11) 0.7729(11) -0.0156(6) 0.053(5) Uani 1 1 d D U . . .
O58 O 0.4233(14) 0.7975(19) -0.0345(11) 0.111(10) Uani 1 1 d D U . . .
O59 O 0.652(2) 0.5409(17) 0.2622(10) 0.153(15) Uani 1 1 d . U . . .
H59A H 0.669247 0.559773 0.287674 0.184 Uiso 1 1 d R U . . .
H59B H 0.644187 0.500743 0.256814 0.184 Uiso 1 1 d R U . . .
O60 O 0.6405(17) 0.6824(19) 0.2298(11) 0.120(11) Uani 1 1 d . U . . .
H60A H 0.643691 0.714502 0.211913 0.144 Uiso 1 1 calc R U . . .
H60B H 0.645437 0.689030 0.259099 0.144 Uiso 1 1 calc R U . . .
O61 O 0.2848(8) 0.4978(8) 0.2066(5) 0.026(4) Uani 1 1 d . U . . .
O62 O 0.3745(9) 0.6247(9) 0.2000(5) 0.029(4) Uani 1 1 d . U . . .
O63 O 0.4295(8) 0.6849(8) 0.1302(5) 0.022(3) Uani 1 1 d . U . . .
O64 O 0.5024(9) 0.7600(9) 0.0687(5) 0.033(4) Uani 1 1 d . U . . .
O65 O 0.6290(8) 0.8579(9) 0.0784(5) 0.027(4) Uani 1 1 d . U . . .
O66 O 0.4391(9) 0.8318(9) 0.1340(5) 0.035(4) Uani 1 1 d . U . . .
O67 O 0.5573(10) 0.8982(10) 0.1142(5) 0.039(4) Uani 1 1 d . U . . .
O68 O 0.5890(8) 0.7938(9) 0.1583(5) 0.027(3) Uani 1 1 d . U . . .
C1 C 0.1553(12) 0.3019(14) 0.3320(7) 0.048(8) Uani 1 1 d D U . . .
C2 C 0.0883(13) 0.2788(15) 0.3219(9) 0.050(8) Uani 1 1 d D U . . .
H2A H 0.084410 0.314036 0.310152 0.060 Uiso 1 1 calc R U . . .
C3 C 0.0696(15) 0.2288(15) 0.2880(10) 0.059(9) Uani 1 1 d D U . . .
H3A H 0.099619 0.242856 0.264128 0.071 Uiso 1 1 calc R U . . .
C4 C 0.0053(13) 0.2114(13) 0.2747(10) 0.055(9) Uani 1 1 d D U . . .
C5 C 0.2092(15) 0.2319(12) 0.5322(10) 0.051(8) Uani 1 1 d D U . . .
C6 C 0.2185(13) 0.2435(15) 0.4875(8) 0.037(7) Uani 1 1 d . U . . .
H6A H 0.213390 0.280137 0.481277 0.044 Uiso 1 1 calc R U . . .
C7 C 0.2807(14) 0.2594(15) 0.4742(9) 0.034(7) Uani 1 1 d . U . . .
H7A H 0.310651 0.294719 0.492208 0.041 Uiso 1 1 calc R U . . .
C8 C 0.2951(13) 0.2816(13) 0.4286(8) 0.034(7) Uani 1 1 d D U . . .
C9 C 0.1428(17) -0.0007(14) 0.5805(11) 0.073(12) Uani 1 1 d D U . . .
C10 C 0.1919(15) -0.0167(14) 0.5668(10) 0.050(8) Uani 1 1 d D U . . .
H10B H 0.214452 -0.018829 0.592136 0.060 Uiso 1 1 calc R U . . .
C11 C 0.1603(18) -0.0806(17) 0.5452(12) 0.082(13) Uani 1 1 d D U . . .
H11B H 0.126274 -0.111402 0.563683 0.098 Uiso 1 1 calc R U . . .
C12 C 0.2067(15) -0.1027(17) 0.5374(8) 0.054(9) Uani 1 1 d D U . . .
C13 C 0.3346(18) -0.0080(16) 0.3875(10) 0.067(12) Uani 1 1 d D U . . .
C14 C 0.363(2) 0.0622(17) 0.3872(13) 0.095(15) Uani 1 1 d D U . . .
H14B H 0.409332 0.079426 0.386891 0.114 Uiso 1 1 calc R U . . .
C15 C 0.3480(15) 0.0835(15) 0.3463(10) 0.064(10) Uani 1 1 d D U . . .
H15B H 0.355228 0.062156 0.322239 0.076 Uiso 1 1 calc DR U . . .
C16 C 0.3876(16) 0.1536(15) 0.3411(16) 0.098(16) Uani 1 1 d D U . . .
C17 C 0.3503(12) 0.4688(13) 0.2873(8) 0.036(7) Uani 1 1 d D U . . .
C18 C 0.4099(11) 0.5104(12) 0.2646(7) 0.028(6) Uani 1 1 d D U . . .
H18B H 0.443644 0.526780 0.286168 0.034 Uiso 1 1 calc R U . . .
C19 C 0.4279(13) 0.4777(13) 0.2320(8) 0.039(7) Uani 1 1 d D U . . .
H19B H 0.418055 0.435761 0.242466 0.046 Uiso 1 1 calc R U . . .
C20 C 0.4958(14) 0.5146(17) 0.2186(11) 0.063(10) Uani 1 1 d D U . . .
C21 C 0.6315(16) 0.6820(12) 0.1283(8) 0.053(9) Uani 1 1 d D U . . .
C22 C 0.6169(13) 0.6915(14) 0.0831(8) 0.043(8) Uani 1 1 d D U . . .
H22B H 0.646819 0.687997 0.063859 0.051 Uiso 1 1 calc R U . . .
C23 C 0.5514(11) 0.6420(13) 0.0717(7) 0.029(6) Uani 1 1 d D U . . .
H23B H 0.545120 0.599575 0.077587 0.035 Uiso 1 1 calc R U . . .
C24 C 0.5422(12) 0.6491(13) 0.0252(7) 0.040(7) Uani 1 1 d D U . . .
C25 C 0.7239(13) 0.9046(14) 0.2114(8) 0.033(6) Uani 1 1 d D U . . .
C26 C 0.6847(14) 0.9360(14) 0.2132(8) 0.040(7) Uani 1 1 d D U . . .
H26A H 0.697757 0.963124 0.238552 0.047 Uiso 1 1 calc R U . . .
C27 C 0.7010(16) 0.9794(14) 0.1741(8) 0.051(9) Uani 1 1 d D U . . .
H27A H 0.746765 1.009473 0.174974 0.061 Uiso 1 1 calc R U . . .
C28 C 0.6685(16) 1.0177(16) 0.1685(7) 0.051(9) Uani 1 1 d D U . . .
C29 C 0.5465(15) 0.9793(14) 0.0234(12) 0.059(10) Uani 1 1 d D U . . .
C30 C 0.4899(11) 0.9129(10) 0.0197(6) 0.017(5) Uani 1 1 d D U . . .
H30B H 0.458072 0.913710 0.000898 0.021 Uiso 1 1 calc R U . . .
C31 C 0.5219(13) 0.8820(13) -0.0033(9) 0.044(8) Uani 1 1 d D U . . .
H31B H 0.544851 0.909751 -0.027366 0.053 Uiso 1 1 calc R U . . .
C32 C 0.4776(13) 0.8183(12) -0.0218(9) 0.048(8) Uani 1 1 d D U . . .

loop_
_atom_site_aniso_label
_atom_site_aniso_U_11
_atom_site_aniso_U_22
_atom_site_aniso_U_33
_atom_site_aniso_U_23
_atom_site_aniso_U_13
_atom_site_aniso_U_12
Cd1 0.089(3) 0.0534(19) 0.0767(18) 0.0297(16) 0.0338(18) 0.0320(18)
Cd2 0.0221(10) 0.0221(10) 0.0252(13) 0.000 0.000 0.0110(5)
Cd3 0.0208(10) 0.0251(10) 0.0431(10) 0.0004(9) 0.0041(9) 0.0119(9)
Cd4 0.0312(14) 0.0598(19) 0.100(2) 0.0218(17) 0.0014(14) 0.0189(13)
Cd5 0.0233(11) 0.0233(11) 0.0368(16) 0.000 0.000 0.0117(5)
Cd6 0.0192(10) 0.0247(11) 0.0402(10) 0.0017(9) -0.0010(9) 0.0096(9)
Sb1 0.0428(13) 0.0394(12) 0.0335(9) 0.0069(9) 0.0015(9) 0.0213(10)
Sb2 0.0233(10) 0.0219(9) 0.0411(9) 0.0020(8) 0.0025(8) 0.0100(8)
Sb3 0.0208(10) 0.0362(11) 0.0345(8) -0.0097(9) -0.0033(8) 0.0125(9)
Sb4 0.0287(11) 0.0289(11) 0.0783(14) -0.0022(11) -0.0127(11) 0.0149(10)
Sb5 0.0204(10) 0.0349(12) 0.0816(15) -0.0069(11) -0.0092(10) 0.0146(10)
Sb6 0.0210(10) 0.0399(12) 0.0511(11) -0.0040(10) -0.0090(9) 0.0128(9)
Sb7 0.0362(12) 0.0453(14) 0.0514(11) 0.0041(11) 0.0127(10) 0.0155(11)
Sb8 0.0173(10) 0.0341(12) 0.0610(12) -0.0021(10) 0.0016(9) 0.0074(9)
Sb9 0.0298(10) 0.0284(10) 0.0340(9) 0.0002(8) 0.0003(8) 0.0109(9)
Sb10 0.0214(10) 0.0227(10) 0.0392(9) 0.0008(8) -0.0001(8) 0.0099(8)
Sb11 0.0223(10) 0.0278(10) 0.0375(9) -0.0011(8) 0.0038(8) 0.0062(8)
Sb12 0.0233(10) 0.0344(12) 0.0399(10) 0.0038(9) 0.0045(9) 0.0055(9)
Sb13 0.0215(10) 0.0315(11) 0.0479(10) 0.0048(9) 0.0013(9) 0.0115(9)
Sb14 0.0272(10) 0.0384(12) 0.0421(9) 0.0061(9) 0.0005(9) 0.0181(10)
Sb15 0.0269(10) 0.0273(10) 0.0540(11) 0.0078(9) 0.0035(9) 0.0141(9)
Sb16 0.0222(10) 0.0285(11) 0.0490(10) 0.0074(9) 0.0030(9) 0.0098(8)
O1 0.087(12) 0.113(12) 0.088(11) 0.005(10) 0.008(9) 0.047(9)
O2 0.060(10) 0.068(10) 0.078(10) -0.006(9) 0.002(9) 0.024(8)
O3 0.077(14) 0.037(11) 0.049(11) 0.007(9) 0.012(10) 0.036(10)
O4 0.044(9) 0.042(9) 0.059(8) 0.016(7) 0.011(7) 0.025(7)
O5 0.042(7) 0.039(7) 0.038(6) 0.008(5) -0.006(5) 0.023(5)
O6 0.11(2) 0.106(19) 0.125(18) 0.031(16) 0.030(16) 0.060(16)
O7 0.042(9) 0.061(10) 0.056(9) -0.009(8) -0.018(8) 0.024(8)
O8 0.041(13) 0.069(15) 0.080(14) -0.016(12) 0.001(11) 0.015(11)
O9 0.034(8) 0.026(7) 0.053(8) -0.013(7) -0.005(7) 0.019(6)
O10 0.039(8) 0.040(8) 0.059(8) -0.005(7) -0.005(7) 0.022(7)
O11 0.053(9) 0.038(9) 0.061(9) -0.005(7) -0.002(8) 0.026(7)
O12 0.071(10) 0.057(10) 0.078(10) -0.013(8) 0.001(8) 0.040(8)
O13 0.045(9) 0.062(10) 0.037(8) -0.001(8) -0.002(7) 0.022(8)
O14 0.11(2) 0.099(19) 0.121(18) 0.015(16) 0.000(16) 0.027(16)
O15 0.027(8) 0.049(9) 0.055(8) -0.001(7) -0.004(7) 0.026(7)
O16 0.048(9) 0.035(8) 0.050(8) 0.018(7) -0.006(7) 0.012(7)
O17 0.053(10) 0.062(10) 0.088(10) 0.010(9) -0.016(9) 0.036(8)
O18 0.096(18) 0.081(17) 0.077(14) 0.024(13) -0.025(14) 0.023(14)
O19 0.061(10) 0.063(10) 0.091(10) -0.006(9) -0.005(9) 0.041(8)
O20 0.097(18) 0.114(19) 0.119(17) -0.021(15) 0.010(15) 0.065(15)
O21 0.042(8) 0.054(9) 0.069(9) -0.005(8) 0.010(7) 0.032(7)
O22 0.051(9) 0.058(9) 0.064(9) -0.002(8) 0.005(8) 0.029(7)
O23 0.060(10) 0.068(11) 0.081(10) -0.008(9) 0.004(9) 0.024(8)
O24 0.047(14) 0.106(19) 0.143(19) -0.010(16) 0.018(14) 0.033(13)
O25 0.14(2) 0.085(17) 0.124(17) -0.015(15) 0.035(16) 0.061(15)
O26 0.068(15) 0.058(14) 0.123(16) 0.023(13) 0.009(13) 0.033(12)
O27 0.018(7) 0.032(8) 0.024(7) 0.010(6) 0.011(6) 0.011(6)
O28 0.036(9) 0.025(8) 0.038(7) 0.006(6) 0.000(7) 0.017(7)
O29 0.021(7) 0.024(7) 0.031(7) -0.005(6) 0.002(6) 0.017(6)
O30 0.026(7) 0.048(8) 0.042(7) 0.014(6) 0.006(6) 0.024(6)
O31 0.040(8) 0.042(8) 0.062(8) -0.001(7) -0.007(7) 0.026(7)
O32 0.033(7) 0.033(7) 0.050(7) 0.000(7) 0.003(6) 0.020(6)
O33 0.046(8) 0.060(8) 0.065(8) 0.003(7) -0.012(7) 0.029(7)
O34 0.037(8) 0.024(8) 0.026(7) -0.007(6) -0.004(6) 0.015(6)
O35 0.065(10) 0.048(9) 0.077(10) 0.021(8) 0.006(8) 0.037(8)
O36 0.046(9) 0.040(8) 0.057(9) 0.004(7) -0.002(7) 0.035(7)
O37 0.040(8) 0.046(9) 0.049(8) -0.006(7) -0.002(7) 0.021(7)
O38 0.052(13) 0.075(15) 0.072(13) 0.007(12) -0.002(11) 0.038(11)
O39 0.127(15) 0.136(16) 0.138(15) 0.009(12) 0.006(12) 0.061(11)
O40 0.084(12) 0.089(12) 0.105(11) 0.001(10) -0.001(10) 0.047(9)
O41 0.059(10) 0.055(10) 0.075(10) -0.006(8) -0.006(8) 0.032(8)
O42 0.046(9) 0.045(9) 0.069(9) 0.001(8) 0.008(8) 0.032(7)
O43 0.038(8) 0.043(8) 0.052(8) 0.005(7) 0.007(7) 0.017(7)
O44 0.034(8) 0.030(8) 0.042(7) -0.004(7) 0.002(7) 0.011(6)
O45 0.044(9) 0.025(8) 0.032(7) -0.003(7) 0.011(7) 0.009(7)
O46 0.035(12) 0.064(14) 0.064(12) -0.006(11) 0.024(10) 0.016(10)
O47 0.026(8) 0.055(9) 0.043(8) -0.011(8) -0.002(7) 0.017(7)
O48 0.050(11) 0.074(12) 0.055(10) -0.002(9) -0.010(9) 0.021(9)
O49 0.032(8) 0.048(9) 0.041(8) 0.000(7) 0.001(7) 0.017(7)
O50 0.035(8) 0.040(8) 0.048(8) 0.008(7) -0.003(7) 0.015(7)
O51 0.047(9) 0.028(8) 0.052(8) 0.005(7) 0.008(7) 0.019(7)
O52 0.062(11) 0.047(10) 0.064(10) -0.018(8) -0.001(9) 0.036(9)
O53 0.042(9) 0.039(9) 0.076(9) 0.016(8) 0.020(8) 0.019(7)
O54 0.066(15) 0.098(17) 0.062(12) 0.043(13) 0.008(11) 0.041(13)
O55 0.032(8) 0.049(8) 0.052(8) 0.002(7) -0.011(7) 0.031(7)
O56 0.032(8) 0.045(8) 0.048(8) 0.006(7) 0.001(7) 0.016(7)
O57 0.046(9) 0.057(10) 0.042(8) 0.005(8) 0.004(7) 0.013(8)
O58 0.080(17) 0.13(2) 0.137(18) -0.034(17) -0.011(15) 0.064(15)
O59 0.14(2) 0.17(2) 0.100(17) -0.021(18) -0.034(17) 0.044(18)
O60 0.118(19) 0.109(19) 0.124(18) -0.025(16) -0.012(16) 0.051(15)
O61 0.020(7) 0.021(8) 0.028(7) -0.004(6) -0.011(6) 0.004(6)
O62 0.031(8) 0.019(8) 0.035(7) 0.001(6) 0.003(7) 0.012(6)
O63 0.018(6) 0.020(6) 0.025(5) 0.003(5) 0.002(5) 0.007(4)
O64 0.032(6) 0.034(6) 0.028(5) 0.003(5) -0.008(5) 0.011(5)
O65 0.021(6) 0.027(6) 0.038(6) 0.008(5) -0.001(5) 0.015(5)
O66 0.034(8) 0.031(8) 0.037(7) -0.007(7) 0.002(7) 0.016(7)
O67 0.031(7) 0.039(8) 0.037(7) 0.005(6) -0.002(6) 0.010(6)
O68 0.023(5) 0.028(6) 0.041(6) 0.001(5) 0.003(5) 0.020(5)
C1 0.053(13) 0.044(13) 0.036(11) 0.005(9) -0.015(10) 0.016(10)
C2 0.055(14) 0.044(13) 0.052(12) 0.001(10) 0.000(10) 0.024(10)
C3 0.060(14) 0.053(14) 0.067(14) 0.013(11) 0.009(11) 0.031(11)
C4 0.059(14) 0.055(14) 0.050(12) 0.015(10) 0.002(10) 0.028(11)
C5 0.045(13) 0.054(14) 0.060(13) 0.003(11) 0.000(10) 0.029(10)
C6 0.026(11) 0.035(12) 0.039(11) -0.016(9) 0.003(9) 0.007(9)
C7 0.030(11) 0.042(12) 0.045(11) -0.007(9) -0.003(9) 0.029(10)
C8 0.022(10) 0.044(12) 0.039(11) 0.009(9) -0.004(9) 0.019(9)
C9 0.073(16) 0.070(16) 0.062(15) 0.001(11) -0.012(11) 0.024(12)
C10 0.048(13) 0.044(13) 0.049(12) 0.001(10) -0.008(10) 0.015(10)
C11 0.078(17) 0.080(17) 0.082(16) 0.010(12) -0.004(12) 0.035(12)
C12 0.055(14) 0.055(14) 0.049(12) -0.003(10) -0.016(10) 0.026(10)
C13 0.062(16) 0.068(16) 0.074(16) -0.009(12) 0.004(11) 0.035(12)
C14 0.091(19) 0.098(19) 0.094(18) -0.009(12) -0.002(12) 0.047(13)
C15 0.052(14) 0.070(15) 0.075(14) -0.013(11) 0.022(11) 0.035(11)
C16 0.10(2) 0.10(2) 0.10(2) -0.006(13) 0.017(13) 0.057(14)
C17 0.030(11) 0.036(12) 0.039(10) 0.006(9) -0.011(9) 0.015(9)
C18 0.028(6) 0.028(6) 0.028(6) 0.0000(14) -0.0004(14) 0.014(3)
C19 0.045(13) 0.025(11) 0.046(11) 0.011(9) 0.001(10) 0.017(9)
C20 0.057(15) 0.067(15) 0.066(14) 0.010(11) 0.001(11) 0.033(11)
C21 0.045(13) 0.055(14) 0.068(14) -0.005(11) -0.003(10) 0.031(11)
C22 0.040(12) 0.045(13) 0.045(12) -0.010(10) 0.001(10) 0.023(10)
C23 0.018(10) 0.032(11) 0.039(10) -0.014(9) 0.009(8) 0.013(9)
C24 0.026(11) 0.036(13) 0.050(12) -0.002(10) 0.014(10) 0.010(9)
C25 0.030(11) 0.038(12) 0.025(10) 0.003(9) -0.001(8) 0.012(9)
C26 0.037(12) 0.045(12) 0.032(10) -0.003(9) 0.001(9) 0.018(9)
C27 0.047(13) 0.048(13) 0.047(12) 0.003(10) 0.006(10) 0.016(10)
C28 0.052(14) 0.050(13) 0.047(13) -0.001(10) -0.008(10) 0.024(11)
C29 0.057(14) 0.062(14) 0.069(14) 0.008(11) -0.005(11) 0.038(11)
C30 0.017(5) 0.018(5) 0.018(5) 0.0004(14) -0.0009(14) 0.009(3)
C31 0.035(12) 0.050(13) 0.048(11) 0.002(10) -0.003(10) 0.021(10)
C32 0.045(13) 0.053(13) 0.041(11) 0.002(10) 0.000(10) 0.021(10)

loop_
_atom_type_symbol
_atom_type_description
_atom_type_scat_dispersion_real
_atom_type_scat_dispersion_imag
_atom_type_scat_source
C C 0.0033 0.0016 'International Tables Vol C Tables 4.2.6.8 and 6.1.1.4'
H H 0.0000 0.0000 'International Tables Vol C Tables 4.2.6.8 and 6.1.1.4'
Cd Cd -0.8075 1.2024 'International Tables Vol C Tables 4.2.6.8 and 6.1.1.4'
O O 0.0106 0.0060 'International Tables Vol C Tables 4.2.6.8 and 6.1.1.4'
Sb Sb -0.5866 1.5461 'International Tables Vol C Tables 4.2.6.8 and 6.1.1.4'

loop_
_geom_angle_atom_site_label_1
_geom_angle_atom_site_label_2
_geom_angle_atom_site_label_3
_geom_angle
_geom_angle_site_symmetry_1
_geom_angle_site_symmetry_3
_geom_angle_publ_flag
O35 Cd1 O26 90.1(10) . . ?
O35 Cd1 O12 136.8(10) . . ?
O26 Cd1 O12 89.5(9) . . ?
O35 Cd1 O1 137.1(10) . . ?
O26 Cd1 O1 105.5(11) . . ?
O12 Cd1 O1 84.1(10) . . ?
O35 Cd1 O25 87.3(11) . . ?
O26 Cd1 O25 163.3(12) . . ?
O12 Cd1 O25 81.2(10) . . ?
O1 Cd1 O25 87.4(12) . . ?
O35 Cd1 O2 92.7(9) . . ?
O26 Cd1 O2 85.0(10) . . ?
O12 Cd1 O2 130.3(9) . . ?
O1 Cd1 O2 50.7(8) . . ?
O25 Cd1 O2 111.6(11) . . ?
O28 Cd2 O28 82.0(7) . 3 ?
O28 Cd2 O28 82.0(7) . 5 ?
O28 Cd2 O28 82.0(7) 3 5 ?
O28 Cd2 O29 153.0(6) . 5 ?
O28 Cd2 O29 95.3(6) 3 5 ?
O28 Cd2 O29 71.1(6) 5 5 ?
O28 Cd2 O29 95.3(6) . 3 ?
O28 Cd2 O29 71.1(6) 3 3 ?
O28 Cd2 O29 153.0(6) 5 3 ?
O29 Cd2 O29 109.3(4) 5 3 ?
O28 Cd2 O29 71.1(6) . . ?
O28 Cd2 O29 153.0(6) 3 . ?
O28 Cd2 O29 95.3(6) 5 . ?
O29 Cd2 O29 109.3(4) 5 . ?
O29 Cd2 O29 109.3(4) 3 . ?
O28 Cd2 Sb2 93.7(5) . 3 ?
O28 Cd2 Sb2 35.9(5) 3 3 ?
O28 Cd2 Sb2 117.2(5) 5 3 ?
O29 Cd2 Sb2 99.7(4) 5 3 ?
O29 Cd2 Sb2 35.9(4) 3 3 ?
O29 Cd2 Sb2 142.2(4) . 3 ?
O28 Cd2 Sb2 35.9(5) . . ?
O28 Cd2 Sb2 117.2(5) 3 . ?
O28 Cd2 Sb2 93.7(5) 5 . ?
O29 Cd2 Sb2 142.2(4) 5 . ?
O29 Cd2 Sb2 99.7(4) 3 . ?
O29 Cd2 Sb2 35.9(4) . . ?
Sb2 Cd2 Sb2 117.87(3) 3 . ?
O28 Cd2 Sb2 117.2(5) . 5 ?
O28 Cd2 Sb2 93.7(5) 3 5 ?
O28 Cd2 Sb2 35.9(5) 5 5 ?
O29 Cd2 Sb2 35.9(4) 5 5 ?
O29 Cd2 Sb2 142.2(4) 3 5 ?
O29 Cd2 Sb2 99.7(4) . 5 ?
Sb2 Cd2 Sb2 117.87(3) 3 5 ?
Sb2 Cd2 Sb2 117.87(3) . 5 ?
O32 Cd3 O27 68.9(7) . 5 ?
O32 Cd3 O34 151.2(7) . . ?
O27 Cd3 O34 95.2(6) 5 . ?
O32 Cd3 O30 94.5(7) . . ?
O27 Cd3 O30 149.6(7) 5 . ?
O34 Cd3 O30 109.2(7) . . ?
O32 Cd3 O33 92.3(8) . . ?
O27 Cd3 O33 110.8(8) 5 . ?
O34 Cd3 O33 70.5(8) . . ?
O30 Cd3 O33 94.6(8) . . ?
O32 Cd3 O29 103.0(7) . . ?
O27 Cd3 O29 87.4(6) 5 . ?
O34 Cd3 O29 100.0(6) . . ?
O30 Cd3 O29 71.2(6) . . ?
O33 Cd3 O29 159.7(7) . . ?
O32 Cd3 Sb7 34.1(5) . . ?
O27 Cd3 Sb7 35.4(5) 5 . ?
O34 Cd3 Sb7 123.8(4) . . ?
O30 Cd3 Sb7 126.9(5) . . ?
O33 Cd3 Sb7 98.9(6) . . ?
O29 Cd3 Sb7 101.3(4) . . ?
O32 Cd3 Sb4 124.7(5) . . ?
O27 Cd3 Sb4 108.9(5) 5 . ?
O34 Cd3 Sb4 36.2(5) . . ?
O30 Cd3 Sb4 101.5(5) . . ?
O33 Cd3 Sb4 34.5(7) . . ?
O29 Cd3 Sb4 132.3(4) . . ?
Sb7 Cd3 Sb4 118.11(8) . . ?
O60 Cd4 O41 89.0(12) . . ?
O60 Cd4 O40 91.9(12) . . ?
O41 Cd4 O40 77.0(10) . . ?
O60 Cd4 O59 104.0(12) . . ?
O41 Cd4 O59 158.9(11) . . ?
O40 Cd4 O59 118.3(12) . . ?
O60 Cd4 O39 105.3(14) . . ?
O41 Cd4 O39 127.2(10) . . ?
O40 Cd4 O39 52.6(9) . . ?
O59 Cd4 O39 65.8(12) . . ?
O62 Cd5 O62 86.0(6) . 3_665 ?
O62 Cd5 O62 86.0(6) . 5_565 ?
O62 Cd5 O62 86.0(6) 3_665 5_565 ?
O62 Cd5 O63 70.2(6) . . ?
O62 Cd5 O63 94.9(6) 3_665 . ?
O62 Cd5 O63 156.0(6) 5_565 . ?
O62 Cd5 O63 156.0(6) . 3_665 ?
O62 Cd5 O63 70.2(6) 3_665 3_665 ?
O62 Cd5 O63 94.9(6) 5_565 3_665 ?
O63 Cd5 O63 108.0(4) . 3_665 ?
O62 Cd5 O63 94.9(6) . 5_565 ?
O62 Cd5 O63 156.0(6) 3_665 5_565 ?
O62 Cd5 O63 70.2(6) 5_565 5_565 ?
O63 Cd5 O63 108.0(4) . 5_565 ?
O63 Cd5 O63 108.0(4) 3_665 5_565 ?
O62 Cd5 Sb10 34.4(5) . . ?
O62 Cd5 Sb10 94.8(5) 3_665 . ?
O62 Cd5 Sb10 119.7(5) 5_565 . ?
O63 Cd5 Sb10 36.3(4) . . ?
O63 Cd5 Sb10 141.8(4) 3_665 . ?
O63 Cd5 Sb10 99.4(4) 5_565 . ?
O62 Cd5 Sb10 119.7(5) . 3_665 ?
O62 Cd5 Sb10 34.4(5) 3_665 3_665 ?
O62 Cd5 Sb10 94.8(5) 5_565 3_665 ?
O63 Cd5 Sb10 99.4(4) . 3_665 ?
O63 Cd5 Sb10 36.3(4) 3_665 3_665 ?
O63 Cd5 Sb10 141.8(4) 5_565 3_665 ?
Sb10 Cd5 Sb10 118.26(3) . 3_665 ?
O62 Cd5 Sb10 94.8(5) . 5_565 ?
O62 Cd5 Sb10 119.7(5) 3_665 5_565 ?
O62 Cd5 Sb10 34.4(5) 5_565 5_565 ?
O63 Cd5 Sb10 141.8(4) . 5_565 ?
O63 Cd5 Sb10 99.4(4) 3_665 5_565 ?
O63 Cd5 Sb10 36.3(4) 5_565 5_565 ?
Sb10 Cd5 Sb10 118.25(3) . 5_565 ?
Sb10 Cd5 Sb10 118.26(3) 3_665 5_565 ?
O66 Cd6 O68 151.8(7) . . ?
O66 Cd6 O64 106.2(7) . . ?
O68 Cd6 O64 98.4(7) . . ?
O66 Cd6 O67 70.8(7) . . ?
O68 Cd6 O67 94.7(7) . . ?
O64 Cd6 O67 93.1(7) . . ?
O66 Cd6 O61 93.1(6) . 3_665 ?
O68 Cd6 O61 68.7(6) . 3_665 ?
O64 Cd6 O61 153.8(7) . 3_665 ?
O67 Cd6 O61 110.1(6) . 3_665 ?
O66 Cd6 O63 99.8(7) . . ?
O68 Cd6 O63 101.4(6) . . ?
O64 Cd6 O63 70.3(6) . . ?
O67 Cd6 O63 158.3(6) . . ?
O61 Cd6 O63 89.5(6) 3_665 . ?
O66 Cd6 Sb15 36.5(5) . . ?
O68 Cd6 Sb15 126.6(5) . . ?
O64 Cd6 Sb15 99.0(5) . . ?
O67 Cd6 Sb15 34.5(5) . . ?
O61 Cd6 Sb15 106.9(5) 3_665 . ?
O63 Cd6 Sb15 132.0(4) . . ?
O4 Sb1 O27 97.5(8) . . ?
O4 Sb1 O28 80.4(8) . . ?
O27 Sb1 O28 91.0(7) . . ?
O4 Sb1 O5 74.9(8) . . ?
O27 Sb1 O5 79.4(7) . . ?
O28 Sb1 O5 151.9(8) . . ?
O34 Sb2 O29 86.7(7) 3 . ?
O34 Sb2 O28 93.9(8) 3 . ?
O29 Sb2 O28 84.4(7) . . ?
O34 Sb2 Cd2 83.6(6) 3 . ?
O29 Sb2 Cd2 43.3(5) . . ?
O28 Sb2 Cd2 42.1(5) . . ?
O9 Sb3 O30 92.1(8) . . ?
O9 Sb3 O29 80.2(7) . . ?
O30 Sb3 O29 82.8(7) . . ?
O9 Sb3 O7 75.5(8) . . ?
O30 Sb3 O7 84.2(9) . . ?
O29 Sb3 O7 151.8(7) . . ?
O16 Sb4 O33 92.8(10) . . ?
O16 Sb4 O34 85.9(8) . . ?
O33 Sb4 O34 82.3(8) . . ?
O16 Sb4 O17 69.7(10) . . ?
O33 Sb4 O17 84.9(10) . . ?
O34 Sb4 O17 151.8(8) . . ?
O16 Sb4 Cd3 85.6(7) . . ?
O33 Sb4 Cd3 41.5(7) . . ?
O34 Sb4 Cd3 41.1(5) . . ?
O17 Sb4 Cd3 120.1(7) . . ?
O33 Sb5 O21 93.6(10) . . ?
O33 Sb5 O31 84.9(10) . . ?
O21 Sb5 O31 76.5(9) . . ?
O33 Sb5 O19 82.2(10) . . ?
O21 Sb5 O19 73.8(9) . . ?
O31 Sb5 O19 146.7(9) . . ?
O30 Sb6 O15 98.0(9) . . ?
O30 Sb6 O31 89.2(8) . . ?
O15 Sb6 O31 80.4(8) . . ?
O30 Sb6 O13 78.6(8) . . ?
O15 Sb6 O13 74.2(8) . . ?
O31 Sb6 O13 149.7(9) . . ?
O22 Sb7 O32 88.2(9) . . ?
O22 Sb7 O27 87.9(9) . 5 ?
O32 Sb7 O27 79.8(8) . 5 ?
O22 Sb7 O23 75.3(11) . . ?
O32 Sb7 O23 82.1(9) . . ?
O27 Sb7 O23 155.7(9) 5 . ?
O22 Sb7 Cd3 81.4(7) . . ?
O32 Sb7 Cd3 39.9(6) . . ?
O27 Sb7 Cd3 40.7(4) 5 . ?
O23 Sb7 Cd3 117.8(7) . . ?
O32 Sb8 O10 97.5(8) . . ?
O32 Sb8 O31 86.3(9) . . ?
O10 Sb8 O31 80.8(9) . . ?
O32 Sb8 O11 83.0(8) . . ?
O10 Sb8 O11 74.3(8) . . ?
O31 Sb8 O11 151.2(8) . . ?
O61 Sb9 O37 99.5(8) . . ?
O61 Sb9 O62 90.1(7) . . ?
O37 Sb9 O62 81.8(8) . . ?
O61 Sb9 O36 81.3(7) . . ?
O37 Sb9 O36 73.2(8) . . ?
O62 Sb9 O36 151.7(7) . . ?
O62 Sb10 O66 91.0(8) . 5_565 ?
O62 Sb10 O63 84.2(7) . . ?
O66 Sb10 O63 86.5(7) 5_565 . ?
O62 Sb10 Cd5 41.0(5) . . ?
O66 Sb10 Cd5 82.6(6) 5_565 . ?
O63 Sb10 Cd5 43.8(5) . . ?
O44 Sb11 O64 92.3(8) . . ?
O44 Sb11 O63 82.1(7) . . ?
O64 Sb11 O63 81.3(7) . . ?
O44 Sb11 O45 75.2(7) . . ?
O64 Sb11 O45 86.2(8) . . ?
O63 Sb11 O45 153.5(7) . . ?
O64 Sb12 O56 95.2(8) . . ?
O64 Sb12 O65 88.9(7) . . ?
O56 Sb12 O65 78.0(7) . . ?
O64 Sb12 O57 78.5(7) . . ?
O56 Sb12 O57 73.7(8) . . ?
O65 Sb12 O57 147.7(8) . . ?
O43 Sb13 O68 98.4(8) . . ?
O43 Sb13 O65 76.3(8) . . ?
O68 Sb13 O65 88.8(7) . . ?
O43 Sb13 O42 76.3(9) . . ?
O68 Sb13 O42 79.6(7) . . ?
O65 Sb13 O42 148.2(8) . . ?
O68 Sb14 O49 93.5(8) . . ?
O68 Sb14 O61 79.5(7) . 3_665 ?
O49 Sb14 O61 84.3(8) . 3_665 ?
O68 Sb14 O47 84.4(7) . . ?
O49 Sb14 O47 77.5(9) . . ?
O61 Sb14 O47 154.9(8) 3_665 . ?
O67 Sb15 O55 93.1(8) . . ?
O67 Sb15 O66 80.9(8) . . ?
O55 Sb15 O66 86.5(8) . . ?
O67 Sb15 O53 84.1(8) . . ?
O55 Sb15 O53 72.4(9) . . ?
O66 Sb15 O53 153.3(8) . . ?
O67 Sb15 Cd6 41.8(6) . . ?
O55 Sb15 Cd6 86.5(6) . . ?
O66 Sb15 Cd6 39.3(6) . . ?
O53 Sb15 Cd6 120.9(6) . . ?
O67 Sb16 O50 97.2(8) . . ?
O67 Sb16 O65 84.1(8) . . ?
O50 Sb16 O65 80.2(8) . . ?
O67 Sb16 O51 80.5(8) . . ?
O50 Sb16 O51 76.0(8) . . ?
O65 Sb16 O51 149.6(7) . . ?
C1 O1 Cd1 99(2) . . ?
C1 O2 Cd1 91.9(17) . . ?
C2 O3 H3B 109.5 . . ?
C3 O4 Sb1 120.4(18) . . ?
C4 O5 Sb1 115.2(18) . . ?
C5 O7 Sb3 114.7(19) . . ?
C6 O9 Sb3 119.5(16) . . ?
C7 O10 Sb8 124.4(19) . . ?
C8 O11 Sb8 112.5(17) . . ?
C8 O12 Cd1 129.3(19) . . ?
C9 O13 Sb6 119(2) . . ?
C10 O15 Sb6 120.4(18) . . ?
C11 O16 Sb4 132(2) . . ?
C12 O17 Sb4 113(2) . . ?
C13 O19 Sb5 114(2) . . ?
C14 O21 Sb5 121(2) . . ?
C15 O22 Sb7 123(2) . . ?
C16 O23 Sb7 107(2) . . ?
Cd1 O25 H25A 120.0 . . ?
Cd1 O25 H25B 120.0 . . ?
H25A O25 H25B 120.0 . . ?
Cd1 O26 H26B 120.0 . . ?
Cd1 O26 H26C 120.0 . . ?
H26B O26 H26C 120.0 . . ?
Sb1 O27 Sb7 124.5(8) . 3 ?
Sb1 O27 Cd3 131.6(9) . 3 ?
Sb7 O27 Cd3 103.9(7) 3 3 ?
Sb2 O28 Sb1 126.4(9) . . ?
Sb2 O28 Cd2 102.0(7) . . ?
Sb1 O28 Cd2 125.5(10) . . ?
Sb2 O29 Sb3 110.8(8) . . ?
Sb2 O29 Cd2 100.9(7) . . ?
Sb3 O29 Cd2 124.2(7) . . ?
Sb2 O29 Cd3 114.1(7) . . ?
Sb3 O29 Cd3 98.4(6) . . ?
Cd2 O29 Cd3 109.1(7) . . ?
Sb6 O30 Sb3 124.7(11) . . ?
Sb6 O30 Cd3 124.4(9) . . ?
Sb3 O30 Cd3 107.6(8) . . ?
Sb8 O31 Sb5 123.6(11) . . ?
Sb8 O31 Sb6 117.6(10) . . ?
Sb5 O31 Sb6 118.2(11) . . ?
Sb7 O32 Sb8 124.8(10) . . ?
Sb7 O32 Cd3 105.9(9) . . ?
Sb8 O32 Cd3 126.5(9) . . ?
Sb5 O33 Sb4 124.1(12) . . ?
Sb5 O33 Cd3 128.8(13) . . ?
Sb4 O33 Cd3 104.0(10) . . ?
Sb2 O34 Sb4 120.4(9) 5 . ?
Sb2 O34 Cd3 129.9(9) 5 . ?
Sb4 O34 Cd3 102.7(8) . . ?
C17 O35 Cd1 126.9(19) . . ?
C17 O36 Sb9 113.9(19) . . ?
C18 O37 Sb9 122.4(17) . . ?
C19 O38 H38A 109.5 . . ?
C20 O39 Cd4 87(2) . . ?
C20 O40 Cd4 92(2) . . ?
C21 O41 Cd4 127(2) . . ?
C21 O42 Sb13 112.1(18) . . ?
C22 O43 Sb13 121.2(16) . . ?
C23 O44 Sb11 122.8(15) . . ?
C24 O45 Sb11 114.3(14) . . ?
C25 O47 Sb14 114(2) . . ?
C26 O49 Sb14 112.0(16) . . ?
C27 O50 Sb16 121.6(17) . . ?
C28 O51 Sb16 111.3(17) . . ?
C29 O53 Sb15 115(2) . . ?
C30 O55 Sb15 121.7(17) . . ?
C31 O56 Sb12 122.7(17) . . ?
C32 O57 Sb12 111.3(18) . . ?
Cd4 O59 H59A 124.6 . . ?
Cd4 O59 H59B 115.4 . . ?
H59A O59 H59B 120.0 . . ?
Cd4 O60 H60A 120.0 . . ?
Cd4 O60 H60B 120.0 . . ?
H60A O60 H60B 120.0 . . ?
Sb9 O61 Sb14 126.1(8) . 5_565 ?
Sb9 O61 Cd6 132.7(9) . 5_565 ?
Sb14 O61 Cd6 101.1(6) 5_565 5_565 ?
Sb10 O62 Sb9 125.3(9) . . ?
Sb10 O62 Cd5 104.6(7) . . ?
Sb9 O62 Cd5 125.9(9) . . ?
Sb10 O63 Sb11 111.0(8) . . ?
Sb10 O63 Cd5 99.9(6) . . ?
Sb11 O63 Cd5 124.5(7) . . ?
Sb10 O63 Cd6 113.7(7) . . ?
Sb11 O63 Cd6 99.4(6) . . ?
Cd5 O63 Cd6 109.0(7) . . ?
Sb12 O64 Sb11 120.9(10) . . ?
Sb12 O64 Cd6 124.0(9) . . ?
Sb11 O64 Cd6 108.7(8) . . ?
Sb16 O65 Sb12 120.6(8) . . ?
Sb16 O65 Sb13 121.5(8) . . ?
Sb12 O65 Sb13 117.5(9) . . ?
Sb10 O66 Sb15 117.8(10) 3_665 . ?
Sb10 O66 Cd6 131.4(10) 3_665 . ?
Sb15 O66 Cd6 104.2(8) . . ?
Sb16 O67 Sb15 124.6(11) . . ?
Sb16 O67 Cd6 128.8(11) . . ?
Sb15 O67 Cd6 103.8(9) . . ?
Sb14 O68 Sb13 124.0(9) . . ?
Sb14 O68 Cd6 108.9(8) . . ?
Sb13 O68 Cd6 122.0(8) . . ?
O1 C1 O2 111(3) . . ?
O1 C1 C2 122(3) . . ?
O2 C1 C2 118(2) . . ?
O3 C2 C1 102(2) . . ?
O3 C2 C3 121(3) . . ?
C1 C2 C3 107(2) . . ?
O3 C2 H2A 108.6 . . ?
C1 C2 H2A 108.6 . . ?
C3 C2 H2A 108.6 . . ?
O4 C3 C4 109(3) . . ?
O4 C3 C2 102(2) . . ?
C4 C3 C2 107(2) . . ?
O4 C3 H3A 112.7 . . ?
C4 C3 H3A 112.7 . . ?
C2 C3 H3A 112.7 . . ?
O5 C4 O6 124(3) . . ?
O5 C4 C3 118(3) . . ?
O6 C4 C3 117(3) . . ?
O8 C5 O7 128(3) . . ?
O8 C5 C6 115(3) . . ?
O7 C5 C6 117(3) . . ?
C7 C6 C5 113(3) . . ?
C7 C6 O9 112(2) . . ?
C5 C6 O9 111(2) . . ?
C7 C6 H6A 107.2 . . ?
C5 C6 H6A 107.2 . . ?
O9 C6 H6A 107.2 . . ?
O10 C7 C6 112(3) . . ?
O10 C7 C8 110(2) . . ?
C6 C7 C8 114(2) . . ?
O10 C7 H7A 107.1 . . ?
C6 C7 H7A 107.1 . . ?
C8 C7 H7A 107.1 . . ?
O12 C8 O11 126(3) . . ?
O12 C8 C7 116(2) . . ?
O11 C8 C7 118(2) . . ?
O14 C9 O13 140(4) . . ?
O14 C9 C10 108(3) . . ?
O13 C9 C10 111(3) . . ?
O15 C10 C9 114(3) . . ?
O15 C10 C11 107(3) . . ?
C9 C10 C11 110(3) . . ?
O15 C10 H10B 108.7 . . ?
C9 C10 H10B 108.7 . . ?
C11 C10 H10B 108.7 . . ?
O16 C11 C12 103(3) . . ?
O16 C11 C10 116(3) . . ?
C12 C11 C10 111(3) . . ?
O16 C11 H11B 108.8 . . ?
C12 C11 H11B 108.8 . . ?
C10 C11 H11B 108.8 . . ?
O18 C12 O17 124(3) . . ?
O18 C12 C11 115(3) . . ?
O17 C12 C11 118(3) . . ?
O19 C13 O20 124(4) . . ?
O19 C13 C14 113(3) . . ?
O20 C13 C14 117(4) . . ?
O21 C14 C13 114(3) . . ?
O21 C14 C15 114(3) . . ?
C13 C14 C15 110(3) . . ?
O21 C14 H14B 105.7 . . ?
C13 C14 H14B 105.7 . . ?
C15 C14 H14B 105.7 . . ?
O22 C15 C16 110(3) . . ?
O22 C15 C14 107(3) . . ?
C16 C15 C14 111(3) . . ?
O22 C15 H15B 109.6 . . ?
C16 C15 H15B 109.6 . . ?
C14 C15 H15B 109.6 . . ?
O24 C16 O23 119(3) . . ?
O24 C16 C15 119(3) . . ?
O23 C16 C15 118(3) . . ?
O36 C17 O35 125(3) . . ?
O36 C17 C18 121(3) . . ?
O35 C17 C18 114(2) . . ?
O37 C18 C17 108(2) . . ?
O37 C18 C19 115(2) . . ?
C17 C18 C19 115(2) . . ?
O37 C18 H18B 106.4 . . ?
C17 C18 H18B 106.4 . . ?
C19 C18 H18B 106.4 . . ?
O38 C19 C20 100(2) . . ?
O38 C19 C18 113(2) . . ?
C20 C19 C18 114(2) . . ?
O38 C19 H19B 109.9 . . ?
C20 C19 H19B 109.9 . . ?
C18 C19 H19B 109.9 . . ?
O39 C20 O40 126(4) . . ?
O39 C20 C19 110(3) . . ?
O40 C20 C19 119(3) . . ?
O41 C21 O42 125(3) . . ?
O41 C21 C22 116(2) . . ?
O42 C21 C22 119(2) . . ?
O43 C22 C23 110(2) . . ?
O43 C22 C21 111(2) . . ?
C23 C22 C21 110(2) . . ?
O43 C22 H22B 108.9 . . ?
C23 C22 H22B 108.9 . . ?
C21 C22 H22B 108.9 . . ?
O44 C23 C22 110(2) . . ?
O44 C23 C24 108(2) . . ?
C22 C23 C24 108(2) . . ?
O44 C23 H23B 110.5 . . ?
C22 C23 H23B 110.5 . . ?
C24 C23 H23B 110.5 . . ?
O45 C24 O46 119(2) . . ?
O45 C24 C23 118.6(19) . . ?
O46 C24 C23 122(2) . . ?
O47 C25 O48 125(3) . . ?
O47 C25 C26 119(3) . . ?
O48 C25 C26 116(3) . . ?
O49 C26 C25 117(2) . . ?
O49 C26 C27 109(2) . . ?
C25 C26 C27 108(2) . . ?
O49 C26 H26A 107.5 . . ?
C25 C26 H26A 107.5 . . ?
C27 C26 H26A 107.5 . . ?
O50 C27 C28 108(2) . . ?
O50 C27 C26 107(2) . . ?
C28 C27 C26 119(2) . . ?
O50 C27 H27A 107.2 . . ?
C28 C27 H27A 107.2 . . ?
C26 C27 H27A 107.2 . . ?
O51 C28 O52 123(3) . . ?
O51 C28 C27 122(2) . . ?
O52 C28 C27 115(2) . . ?
O54 C29 O53 124(3) . . ?
O54 C29 C30 123(3) . . ?
O53 C29 C30 112(3) . . ?
O55 C30 C31 110(2) . . ?
O55 C30 C29 119(2) . . ?
C31 C30 C29 99(2) . . ?
O55 C30 H30B 109.4 . . ?
C31 C30 H30B 109.4 . . ?
C29 C30 H30B 109.4 . . ?
O56 C31 C32 112(2) . . ?
O56 C31 C30 111(2) . . ?
C32 C31 C30 115(2) . . ?
O56 C31 H31B 106.4 . . ?
C32 C31 H31B 106.4 . . ?
C30 C31 H31B 106.4 . . ?
O58 C32 O57 108(3) . . ?
O58 C32 C31 129(3) . . ?
O57 C32 C31 120(2) . . ?

loop_
_geom_bond_atom_site_label_1
_geom_bond_atom_site_label_2
_geom_bond_distance
_geom_bond_site_symmetry_2
_geom_bond_publ_flag
Cd1 O35 2.19(2) . ?
Cd1 O26 2.24(3) . ?
Cd1 O12 2.29(2) . ?
Cd1 O1 2.29(3) . ?
Cd1 O25 2.37(3) . ?
Cd1 O2 2.43(3) . ?
Cd2 O28 2.288(17) . ?
Cd2 O28 2.288(17) 3 ?
Cd2 O28 2.288(17) 5 ?
Cd2 O29 2.331(17) 5 ?
Cd2 O29 2.331(17) 3 ?
Cd2 O29 2.331(17) . ?
Cd2 Sb2 3.3403(19) 3 ?
Cd2 Sb2 3.3403(19) . ?
Cd2 Sb2 3.3405(19) 5 ?
Cd3 O32 2.25(2) . ?
Cd3 O27 2.264(16) 5 ?
Cd3 O34 2.272(19) . ?
Cd3 O30 2.299(19) . ?
Cd3 O33 2.30(2) . ?
Cd3 O29 2.419(16) . ?
Cd3 Sb7 3.370(3) . ?
Cd3 Sb4 3.373(3) . ?
Cd4 O60 2.23(4) . ?
Cd4 O41 2.29(2) . ?
Cd4 O40 2.43(3) . ?
Cd4 O59 2.59(4) . ?
Cd4 O39 2.56(4) . ?
Cd5 O62 2.266(18) . ?
Cd5 O62 2.266(18) 3_665 ?
Cd5 O62 2.266(18) 5_565 ?
Cd5 O63 2.349(17) . ?
Cd5 O63 2.349(17) 3_665 ?
Cd5 O63 2.349(17) 5_565 ?
Cd5 Sb10 3.342(2) . ?
Cd5 Sb10 3.3420(19) 3_665 ?
Cd5 Sb10 3.342(2) 5_565 ?
Cd6 O66 2.21(2) . ?
Cd6 O68 2.263(17) . ?
Cd6 O64 2.262(17) . ?
Cd6 O67 2.32(2) . ?
Cd6 O61 2.318(15) 3_665 ?
Cd6 O63 2.407(17) . ?
Cd6 Sb15 3.379(3) . ?
Sb1 O4 1.99(2) . ?
Sb1 O27 1.997(17) . ?
Sb1 O28 2.020(18) . ?
Sb1 O5 2.274(19) . ?
Sb2 O34 1.949(18) 3 ?
Sb2 O29 1.993(17) . ?
Sb2 O28 2.00(2) . ?
Sb3 O9 1.97(2) . ?
Sb3 O30 1.99(2) . ?
Sb3 O29 2.158(16) . ?
Sb3 O7 2.24(2) . ?
Sb4 O16 1.95(2) . ?
Sb4 O33 1.97(3) . ?
Sb4 O34 2.044(19) . ?
Sb4 O17 2.39(3) . ?
Sb5 O33 1.96(2) . ?
Sb5 O21 2.00(2) . ?
Sb5 O31 2.08(2) . ?
Sb5 O19 2.29(3) . ?
Sb6 O30 1.924(19) . ?
Sb6 O15 2.00(2) . ?
Sb6 O31 2.17(2) . ?
Sb6 O13 2.20(2) . ?
Sb7 O22 1.95(3) . ?
Sb7 O32 1.967(18) . ?
Sb7 O27 2.011(18) 5 ?
Sb7 O23 2.34(3) . ?
Sb8 O32 1.98(2) . ?
Sb8 O10 2.00(2) . ?
Sb8 O31 2.07(2) . ?
Sb8 O11 2.29(2) . ?
Sb9 O61 1.906(16) . ?
Sb9 O37 1.99(2) . ?
Sb9 O62 2.064(17) . ?
Sb9 O36 2.25(2) . ?
Sb10 O62 1.951(19) . ?
Sb10 O66 1.988(19) 5_565 ?
Sb10 O63 2.009(16) . ?
Sb11 O44 1.99(2) . ?
Sb11 O64 2.00(2) . ?
Sb11 O63 2.129(15) . ?
Sb11 O45 2.242(17) . ?
Sb12 O64 1.980(19) . ?
Sb12 O56 2.07(2) . ?
Sb12 O65 2.114(18) . ?
Sb12 O57 2.37(2) . ?
Sb13 O43 1.98(2) . ?
Sb13 O68 2.031(17) . ?
Sb13 O65 2.126(16) . ?
Sb13 O42 2.34(2) . ?
Sb14 O68 1.932(17) . ?
Sb14 O49 2.04(2) . ?
Sb14 O61 2.107(18) 3_665 ?
Sb14 O47 2.32(2) . ?
Sb15 O67 1.97(2) . ?
Sb15 O55 2.06(2) . ?
Sb15 O66 2.07(2) . ?
Sb15 O53 2.38(2) . ?
Sb16 O67 1.95(2) . ?
Sb16 O50 2.02(2) . ?
Sb16 O65 2.065(19) . ?
Sb16 O51 2.31(2) . ?
O1 C1 1.22(2) . ?
O2 C1 1.23(2) . ?
O3 C2 1.42(4) . ?
O3 H3B 0.8400 . ?
O4 C3 1.49(4) . ?
O5 C4 1.24(2) . ?
O6 C4 1.25(2) . ?
O7 C5 1.25(2) . ?
O8 C5 1.24(2) . ?
O9 C6 1.47(3) . ?
O10 C7 1.34(4) . ?
O11 C8 1.27(2) . ?
O12 C8 1.25(2) . ?
O13 C9 1.26(2) . ?
O14 C9 1.25(2) . ?
O15 C10 1.36(4) . ?
O16 C11 1.44(4) . ?
O17 C12 1.25(2) . ?
O18 C12 1.23(2) . ?
O19 C13 1.25(2) . ?
O20 C13 1.26(2) . ?
O21 C14 1.33(5) . ?
O22 C15 1.38(4) . ?
O23 C16 1.26(2) . ?
O24 C16 1.24(2) . ?
O25 H25A 0.9500 . ?
O25 H25B 0.9500 . ?
O26 H26B 0.9500 . ?
O26 H26C 0.9500 . ?
O35 C17 1.33(3) . ?
O36 C17 1.16(3) . ?
O37 C18 1.36(3) . ?
O38 C19 1.38(3) . ?
O38 H38A 0.8400 . ?
O39 C20 1.23(2) . ?
O40 C20 1.25(2) . ?
O41 C21 1.23(2) . ?
O42 C21 1.27(2) . ?
O43 C22 1.46(4) . ?
O44 C23 1.43(3) . ?
O45 C24 1.26(2) . ?
O46 C24 1.27(2) . ?
O47 C25 1.12(3) . ?
O48 C25 1.26(4) . ?
O49 C26 1.46(4) . ?
O50 C27 1.45(4) . ?
O51 C28 1.26(2) . ?
O52 C28 1.28(2) . ?
O53 C29 1.27(4) . ?
O54 C29 1.24(4) . ?
O55 C30 1.26(3) . ?
O56 C31 1.36(3) . ?
O57 C32 1.26(2) . ?
O58 C32 1.25(2) . ?
O59 H59A 0.9298 . ?
O59 H59B 0.9302 . ?
O60 H60A 0.9500 . ?
O60 H60B 0.9500 . ?
C1 C2 1.50(2) . ?
C2 C3 1.53(2) . ?
C2 H2A 1.0000 . ?
C3 C4 1.49(2) . ?
C3 H3A 1.0000 . ?
C5 C6 1.45(4) . ?
C6 C7 1.45(4) . ?
C6 H6A 1.0000 . ?
C7 C8 1.54(4) . ?
C7 H7A 1.0000 . ?
C9 C10 1.52(2) . ?
C10 C11 1.54(2) . ?
C10 H10B 1.0000 . ?
C11 C12 1.523(19) . ?
C11 H11B 1.0000 . ?
C13 C14 1.515(19) . ?
C14 C15 1.53(3) . ?
C14 H14B 1.0000 . ?
C15 C16 1.521(19) . ?
C15 H15B 1.0000 . ?
C17 C18 1.50(2) . ?
C18 C19 1.52(2) . ?
C18 H18B 1.0000 . ?
C19 C20 1.52(2) . ?
C19 H19B 1.0000 . ?
C21 C22 1.54(2) . ?
C22 C23 1.51(2) . ?
C22 H22B 1.0000 . ?
C23 C24 1.53(2) . ?
C23 H23B 1.0000 . ?
C25 C26 1.52(2) . ?
C26 C27 1.57(2) . ?
C26 H26A 1.0000 . ?
C27 C28 1.530(18) . ?
C27 H27A 1.0000 . ?
C29 C30 1.54(2) . ?
C30 C31 1.54(2) . ?
C30 H30B 1.0000 . ?
C31 C32 1.52(2) . ?
C31 H31B 1.0000 . ?
